data_7111891
loop_
_publ_author_name
'Joydeb Majumder'
'Jolly Deb'
'Mahua Rani Das'
'Siddhartha Sankar Jana'
'Parthasarathi Dastidar'

_publ_section_title
;
 Designing a simple organic salt-based supramolecular topical gel capable
 of displaying in vivo self-delivery application
;
_journal_name_full Chem.Commun.
_journal_page_first 1671
_journal_paper_doi 10.1039/c3cc48513g
_journal_volume 50
_journal_year 2014
_chemical_absolute_configuration syn
_chemical_formula_moiety '2(C16 H16 N O2), C14 H16 N, 1.02(O2), 2(C), 1.96(O)'
_chemical_formula_sum 'C48 H48 N3 O8'
_chemical_formula_weight 794.89
_chemical_name_systematic
; 
 ? 
;
_space_group_IT_number 5
_symmetry_cell_setting monoclinic
_symmetry_space_group_name_Hall 'C 2y'
_symmetry_space_group_name_H-M 'C 1 2 1'
_atom_sites_solution_hydrogens geom
_atom_sites_solution_primary direct
_atom_sites_solution_secondary difmap
_audit_creation_method SHELXL-97
_cell_angle_alpha 90.00
_cell_angle_beta 90.115(9)
_cell_angle_gamma 90.00
_cell_formula_units_Z 2
_cell_length_a 23.570(4)
_cell_length_b 4.8479(8)
_cell_length_c 18.554(3)
_cell_measurement_temperature 296(2)
_cell_volume 2120.1(6)
_computing_cell_refinement 'Bruker Apex II'
_computing_data_collection 'Bruker Apex II'
_computing_data_reduction SAINT
_computing_molecular_graphics 'Mercury 2.3'
_computing_publication_material 'Shelxl 97'
_computing_structure_refinement 'SHELXL-97 (Sheldrick, 1997)'
_computing_structure_solution 'SHELXS-97 (Sheldrick, 1990)'
_diffrn_ambient_temperature 296(2)
_diffrn_measured_fraction_theta_full 0.979
_diffrn_measured_fraction_theta_max 0.979
_diffrn_measurement_device_type 'Bruker Apex II'
_diffrn_measurement_method 'Phi-Omega scan'
_diffrn_radiation_monochromator graphite
_diffrn_radiation_source 'fine-focus sealed tube'
_diffrn_radiation_type MoK\a
_diffrn_radiation_wavelength 0.71073
_diffrn_reflns_av_R_equivalents 0.0423
_diffrn_reflns_av_sigmaI/netI 0.0490
_diffrn_reflns_limit_h_max 30
_diffrn_reflns_limit_h_min -29
_diffrn_reflns_limit_k_max 5
_diffrn_reflns_limit_k_min -6
_diffrn_reflns_limit_l_max 24
_diffrn_reflns_limit_l_min -24
_diffrn_reflns_number 14773
_diffrn_reflns_theta_full 28.20
_diffrn_reflns_theta_max 28.20
_diffrn_reflns_theta_min 1.10
_exptl_absorpt_coefficient_mu 0.085
_exptl_absorpt_correction_T_max 0.9850
_exptl_absorpt_correction_T_min 0.9305
_exptl_absorpt_correction_type multi-scan
_exptl_absorpt_process_details sadabs
_exptl_crystal_density_diffrn 1.245
_exptl_crystal_density_method 'not measured'
_exptl_crystal_F_000 842
_exptl_crystal_size_max 0.45
_exptl_crystal_size_mid 0.12
_exptl_crystal_size_min 0.05
_refine_diff_density_max 0.270
_refine_diff_density_min -0.323
_refine_diff_density_rms 0.084
_refine_ls_extinction_method none
_refine_ls_goodness_of_fit_ref 1.144
_refine_ls_hydrogen_treatment mixed
_refine_ls_matrix_type full
_refine_ls_number_parameters 277
_refine_ls_number_reflns 4381
_refine_ls_number_restraints 1
_refine_ls_restrained_S_all 1.144
_refine_ls_R_factor_all 0.1171
_refine_ls_R_factor_gt 0.0571
_refine_ls_shift/su_max 0.000
_refine_ls_shift/su_mean 0.000
_refine_ls_structure_factor_coef Fsqd
_refine_ls_weighting_details 'calc w=1/[\s^2^(Fo^2^)+(0.1000P)^2^+0.3072P] where P=(Fo^2^+2Fc^2^)/3'
_refine_ls_weighting_scheme calc
_refine_ls_wR_factor_gt 0.1533
_refine_ls_wR_factor_ref 0.2047
_reflns_number_gt 2624
_reflns_number_total 4381
_reflns_threshold_expression >2sigma(I)
_cod_data_source_file c3cc48513g.txt
_cod_data_source_block jm01102r
_cod_original_cell_volume 2120.0(6)
_cod_original_sg_symbol_Hall C2Y
_cod_original_sg_symbol_H-M C2
_cod_database_code 7111891

loop_
_symmetry_equiv_pos_as_xyz
'x, y, z'
'-x, y, -z'
'x+1/2, y+1/2, z'
'-x+1/2, y+1/2, -z'

loop_
_atom_site_label
_atom_site_type_symbol
_atom_site_fract_x
_atom_site_fract_y
_atom_site_fract_z
_atom_site_U_iso_or_equiv
_atom_site_adp_type
_atom_site_occupancy
_atom_site_symmetry_multiplicity
_atom_site_calc_flag
_atom_site_refinement_flags
C1 C 0.4258(3) 1.0629(17) 0.5228(3) 0.118(2) Uani 1 1 d .
H1A H 0.4409 0.8843 0.5343 0.177 Uiso 1 1 calc R
H1B H 0.3882 1.0793 0.5421 0.177 Uiso 1 1 calc R
H1C H 0.4497 1.2030 0.5433 0.177 Uiso 1 1 calc R
C2 C 0.37505(16) 1.0214(9) 0.3375(2) 0.0588(10) Uani 1 1 d .
H2 H 0.3981 1.1564 0.3174 0.071 Uiso 1 1 calc R
C3 C 0.33460(15) 0.8958(9) 0.29635(19) 0.0520(10) Uani 1 1 d .
H3 H 0.3305 0.9463 0.2483 0.062 Uiso 1 1 calc R
C4 C 0.29873(14) 0.6906(8) 0.32539(17) 0.0437(8) Uani 1 1 d .
C5 C 0.30702(14) 0.6145(8) 0.39827(17) 0.0436(8) Uani 1 1 d .
C6 C 0.34944(16) 0.7473(9) 0.43973(18) 0.0520(9) Uani 1 1 d .
H6 H 0.3550 0.6965 0.4876 0.062 Uiso 1 1 calc R
C7 C 0.38203(15) 0.9475(10) 0.4104(2) 0.0560(10) Uani 1 1 d .
C8 C 0.25561(15) 0.5598(8) 0.28459(17) 0.0447(8) Uani 1 1 d .
H8 H 0.2501 0.6113 0.2368 0.054 Uiso 1 1 calc R
C9 C 0.22200(15) 0.3601(7) 0.31370(16) 0.0444(8) Uani 1 1 d .
C10 C 0.23137(16) 0.2829(8) 0.38624(18) 0.0521(9) Uani 1 1 d .
H10 H 0.2092 0.1444 0.4064 0.063 Uiso 1 1 calc R
C11 C 0.27185(16) 0.4058(8) 0.42709(18) 0.0509(9) Uani 1 1 d .
H11 H 0.2766 0.3519 0.4748 0.061 Uiso 1 1 calc R
C12 C 0.17636(15) 0.2112(8) 0.27253(19) 0.0528(9) Uani 1 1 d .
H12 H 0.1782 0.0158 0.2858 0.063 Uiso 1 1 calc R
C13 C 0.1814(2) 0.2303(14) 0.1899(2) 0.0880(17) Uani 1 1 d .
H13A H 0.2178 0.1621 0.1752 0.132 Uiso 1 1 calc R
H13B H 0.1775 0.4192 0.1751 0.132 Uiso 1 1 calc R
H13C H 0.1521 0.1216 0.1679 0.132 Uiso 1 1 calc R
C14 C 0.11736(16) 0.3187(8) 0.29313(19) 0.0480(9) Uani 1 1 d .
C15 C 0.01759(17) 0.1919(9) 0.3064(2) 0.0479(9) Uani 1 1 d .
C16A C -0.0103(3) 0.2250(18) 0.2305(4) 0.0541(17) Uiso 0.52 1 d P
C16B C -0.0125(3) 0.0372(16) 0.2492(3) 0.0422(16) Uiso 0.48 1 d P
C17B C -0.0019(3) -0.0233(17) 0.1873(3) 0.0466(16) Uiso 0.54 1 d P
C17A C 0.0095(3) 0.0914(18) 0.1723(4) 0.0406(17) Uiso 0.46 1 d P
C18 C 0.19133(18) 1.0031(12) 0.9318(3) 0.0785(14) Uani 1 1 d .
H18 H 0.2215 1.1159 0.9188 0.094 Uiso 1 1 calc R
C19 C 0.16025(18) 0.8692(11) 0.8803(2) 0.0724(13) Uani 1 1 d .
H19 H 0.1690 0.8944 0.8319 0.087 Uiso 1 1 calc R
C20 C 0.11657(18) 0.6994(10) 0.8988(2) 0.0620(11) Uani 1 1 d .
H20 H 0.0961 0.6092 0.8629 0.074 Uiso 1 1 calc R
C21 C 0.10215(15) 0.6591(8) 0.97065(19) 0.0502(9) Uani 1 1 d .
C22 C 0.13354(19) 0.7957(12) 1.0218(2) 0.0710(12) Uani 1 1 d .
H22 H 0.1251 0.7713 1.0703 0.085 Uiso 1 1 calc R
C23 C 0.1777(2) 0.9695(13) 1.0022(3) 0.0829(15) Uani 1 1 d .
H23 H 0.1979 1.0635 1.0375 0.099 Uiso 1 1 calc R
C24 C 0.05279(17) 0.4781(9) 0.9905(2) 0.0600(11) Uani 1 1 d .
H24A H 0.0468 0.3421 0.9529 0.072 Uiso 1 1 calc R
H24B H 0.0613 0.3809 1.0349 0.072 Uiso 1 1 calc R
N1 N 0.0000 0.6459(9) 1.0000 0.0447(9) Uani 1 2 d S
H1D H 0.0044 0.7555 1.0388 0.054 Uiso 0.50 1 calc PR
H1E H -0.0044 0.7555 0.9612 0.054 Uiso 0.50 1 calc PR
N2 N 0.07748(14) 0.1307(7) 0.30363(17) 0.0456(8) Uani 1 1 d .
O1 O 0.42385(12) 1.0958(8) 0.44635(16) 0.0810(10) Uani 1 1 d .
O2 O 0.10777(13) 0.5662(6) 0.29587(19) 0.0790(10) Uani 1 1 d .
O3A O 0.0147(2) 0.3342(13) 0.1509(3) 0.0622(14) Uiso 0.49 1 d P
O3B O 0.0102(3) -0.0230(14) 0.1212(3) 0.0532(16) Uiso 0.51 1 d P
O4A O 0.0222(3) -0.1072(15) 0.1344(3) 0.0621(18) Uiso 0.51 1 d P
O4B O -0.0118(2) -0.2596(11) 0.2199(3) 0.0516(12) Uiso 0.49 1 d P
H1 H 0.0843(18) -0.006(11) 0.300(2) 0.057(14) Uiso 1 1 d .
H3A H 0.0027(16) 0.110(9) 0.340(2) 0.054(12) Uiso 1 1 d .
H2A H 0.0128(17) 0.381(11) 0.321(2) 0.063(12) Uiso 1 1 d .

loop_
_atom_site_aniso_label
_atom_site_aniso_U_11
_atom_site_aniso_U_22
_atom_site_aniso_U_33
_atom_site_aniso_U_23
_atom_site_aniso_U_13
_atom_site_aniso_U_12
C1 0.125(5) 0.153(7) 0.075(3) 0.006(4) -0.030(3) -0.051(5)
C2 0.048(2) 0.059(3) 0.070(2) 0.006(2) 0.0169(18) -0.004(2)
C3 0.050(2) 0.057(3) 0.0488(18) 0.0092(17) 0.0097(16) 0.0059(19)
C4 0.0409(18) 0.044(2) 0.0463(17) 0.0039(16) 0.0094(14) 0.0084(16)
C5 0.0431(18) 0.045(2) 0.0429(17) -0.0001(14) 0.0074(14) 0.0075(17)
C6 0.052(2) 0.060(3) 0.0441(17) 0.0051(17) 0.0033(15) 0.0017(19)
C7 0.044(2) 0.063(3) 0.061(2) -0.006(2) 0.0041(16) 0.001(2)
C8 0.051(2) 0.0401(19) 0.0425(17) 0.0021(14) 0.0063(14) 0.0092(17)
C9 0.048(2) 0.039(2) 0.0456(18) -0.0067(15) 0.0070(15) 0.0070(16)
C10 0.061(2) 0.045(2) 0.0511(19) 0.0012(17) 0.0174(17) 0.001(2)
C11 0.062(2) 0.050(2) 0.0404(16) 0.0043(16) 0.0076(16) 0.001(2)
C12 0.057(2) 0.039(2) 0.062(2) -0.0090(17) 0.0013(17) 0.0084(18)
C13 0.079(3) 0.123(5) 0.062(2) -0.030(3) 0.004(2) -0.017(3)
C14 0.057(2) 0.0273(19) 0.059(2) -0.0014(15) -0.0022(16) 0.0051(17)
C15 0.056(2) 0.041(2) 0.0470(19) -0.0034(17) 0.0034(17) 0.0021(18)
C18 0.060(3) 0.086(4) 0.089(3) -0.019(3) 0.018(2) -0.018(3)
C19 0.074(3) 0.078(3) 0.065(2) -0.003(2) 0.021(2) -0.010(3)
C20 0.065(2) 0.068(3) 0.053(2) -0.009(2) 0.0127(17) -0.009(2)
C21 0.055(2) 0.044(2) 0.0523(19) -0.0055(17) 0.0104(16) 0.0092(19)
C22 0.072(3) 0.086(3) 0.055(2) -0.006(2) 0.0022(19) 0.011(3)
C23 0.065(3) 0.102(4) 0.081(3) -0.031(3) -0.002(2) -0.006(3)
C24 0.075(3) 0.042(2) 0.063(2) 0.0022(18) 0.0229(19) 0.011(2)
N1 0.055(2) 0.038(2) 0.0410(19) 0.000 0.0077(17) 0.000
N2 0.0548(19) 0.0256(16) 0.0563(18) -0.0010(14) -0.0022(13) 0.0055(15)
O1 0.0611(17) 0.100(3) 0.0825(19) -0.0015(18) -0.0076(14) -0.0231(19)
O2 0.0688(18) 0.0237(15) 0.145(3) -0.0034(16) -0.0034(18) 0.0082(13)

loop_
_atom_type_symbol
_atom_type_description
_atom_type_scat_dispersion_real
_atom_type_scat_dispersion_imag
_atom_type_scat_source
C C 0.0033 0.0016 'International Tables Vol C Tables 4.2.6.8 and 6.1.1.4'
H H 0.0000 0.0000 'International Tables Vol C Tables 4.2.6.8 and 6.1.1.4'
N N 0.0061 0.0033 'International Tables Vol C Tables 4.2.6.8 and 6.1.1.4'
O O 0.0106 0.0060 'International Tables Vol C Tables 4.2.6.8 and 6.1.1.4'

loop_
_geom_angle_atom_site_label_1
_geom_angle_atom_site_label_2
_geom_angle_atom_site_label_3
_geom_angle
_geom_angle_site_symmetry_1
C3 C2 C7 120.3(4) .
C2 C3 C4 121.2(3) .
C3 C4 C5 117.8(3) .
C3 C4 C8 122.7(3) .
C5 C4 C8 119.4(3) .
C11 C5 C4 117.9(3) .
C11 C5 C6 122.3(3) .
C4 C5 C6 119.8(3) .
C7 C6 C5 120.6(3) .
C6 C7 O1 125.5(4) .
C6 C7 C2 120.3(4) .
O1 C7 C2 114.3(4) .
C9 C8 C4 121.6(3) .
C8 C9 C10 118.4(3) .
C8 C9 C12 123.8(3) .
C10 C9 C12 117.8(3) .
C11 C10 C9 121.6(3) .
C10 C11 C5 121.0(3) .
C9 C12 C14 111.0(3) .
C9 C12 C13 114.8(3) .
C14 C12 C13 107.4(3) .
O2 C14 N2 122.6(4) .
O2 C14 C12 120.8(4) .
N2 C14 C12 116.6(3) .
N2 C15 C16B 109.8(4) .
N2 C15 C16A 113.5(4) .
C16B C15 C16A 37.3(4) .
C16B C16A C17A 81.7(8) .
C16B C16A C17B 55.5(6) .
C17A C16A C17B 27.6(4) .
C16B C16A C15 66.8(6) .
C17A C16A C15 122.0(6) .
C17B C16A C15 110.7(6) .
C16B C16A O3A 128.9(8) .
C17A C16A O3A 47.3(5) .
C17B C16A O3A 74.3(5) .
C15 C16A O3A 132.8(6) .
C16A C16B C17B 83.0(8) .
C16A C16B C15 75.8(7) .
C17B C16B C15 134.6(7) .
C16A C16B O4B 138.3(7) .
C17B C16B O4B 55.7(5) .
C15 C16B O4B 136.2(6) .
C16A C16B C17A 59.5(7) .
C17B C16B C17A 25.0(4) .
C15 C16B C17A 114.5(6) .
O4B C16B C17A 80.1(5) .
C17A C17B O4A 75.8(10) .
C17A C17B C16B 105.9(11) .
O4A C17B C16B 162.1(8) .
C17A C17B O3B 60.6(9) .
O4A C17B O3B 25.8(4) .
C16B C17B O3B 165.9(9) .
C17A C17B O4B 166.7(12) .
O4A C17B O4B 99.4(7) .
C16B C17B O4B 74.9(6) .
O3B C17B O4B 119.2(7) .
C17A C17B C16A 66.6(10) .
O4A C17B C16A 142.1(8) .
C16B C17B C16A 41.6(5) .
O3B C17B C16A 124.4(8) .
O4B C17B C16A 116.2(6) .
C17A C17B O3A 12.6(8) .
O4A C17B O3A 85.5(6) .
C16B C17B O3A 99.1(6) .
O3B C17B O3A 66.8(5) .
O4B C17B O3A 173.4(5) .
C16A C17B O3A 58.1(4) .
C17B C17A O3B 87.0(11) .
C17B C17A O4A 71.9(10) .
O3B C17A O4A 26.8(4) .
C17B C17A O3A 160.5(13) .
O3B C17A O3A 101.5(7) .
O4A C17A O3A 122.2(7) .
C17B C17A C16A 85.8(10) .
O3B C17A C16A 160.5(8) .
O4A C17A C16A 157.3(9) .
O3A C17A C16A 80.5(6) .
C17B C17A C16B 49.1(9) .
O3B C17A C16B 135.9(9) .
O4A C17A C16B 118.6(8) .
O3A C17A C16B 119.2(7) .
C16A C17A C16B 38.8(4) .
C23 C18 C19 119.3(4) .
C20 C19 C18 120.9(4) .
C19 C20 C21 120.8(4) .
C22 C21 C20 117.6(4) .
C22 C21 C24 121.9(4) .
C20 C21 C24 120.5(3) .
C21 C22 C23 121.0(4) .
C18 C23 C22 120.3(4) .
N1 C24 C21 110.8(3) .
C24 N1 C24 114.2(4) 2_557
C14 N2 C15 123.9(4) .
C7 O1 C1 116.2(4) .
C17A O3A C16A 52.2(5) .
C17A O3A C17B 6.8(4) .
C16A O3A C17B 47.7(4) .
O4A O3B C17A 89.8(11) .
O4A O3B C17B 71.5(11) .
C17A O3B C17B 32.5(5) .
O3B O4A C17B 82.7(12) .
O3B O4A C17A 63.4(11) .
C17B O4A C17A 32.3(4) .
C17B O4B C16B 49.5(4) .

loop_
_geom_bond_atom_site_label_1
_geom_bond_atom_site_label_2
_geom_bond_distance
_geom_bond_site_symmetry_2
C1 O1 1.427(6) .
C2 C3 1.364(5) .
C2 C7 1.407(5) .
C3 C4 1.413(5) .
C4 C5 1.415(4) .
C4 C8 1.416(5) .
C5 C11 1.413(5) .
C5 C6 1.415(5) .
C6 C7 1.353(6) .
C7 O1 1.390(5) .
C8 C9 1.363(5) .
C9 C10 1.414(5) .
C9 C12 1.503(5) .
C10 C11 1.355(5) .
C12 C14 1.534(5) .
C12 C13 1.541(5) .
C14 O2 1.222(5) .
C14 N2 1.324(5) .
C15 N2 1.444(5) .
C15 C16B 1.479(8) .
C15 C16A 1.560(8) .
C16A C16B 0.976(10) .
C16A C17A 1.343(10) .
C16A C17B 1.459(11) .
C16A O3A 1.676(9) .
C16B C17B 1.212(9) .
C16B O4B 1.539(10) .
C16B C17A 1.542(10) .
C17B C17A 0.678(9) .
C17B O4A 1.205(9) .
C17B O3B 1.261(8) .
C17B O4B 1.316(10) .
C17B O3A 1.901(11) .
C17A O3B 1.100(8) .
C17A O4A 1.229(10) .
C17A O3A 1.248(11) .
C18 C23 1.355(6) .
C18 C19 1.368(6) .
C19 C20 1.363(6) .
C20 C21 1.390(5) .
C21 C22 1.372(6) .
C21 C24 1.503(6) .
C22 C23 1.388(7) .
C24 N1 1.497(4) .
N1 C24 1.497(4) 2_557
O3B O4A 0.553(8) .

loop_
_geom_hbond_atom_site_label_D
_geom_hbond_atom_site_label_H
_geom_hbond_atom_site_label_A
_geom_hbond_distance_DH
_geom_hbond_distance_HA
_geom_hbond_distance_DA
_geom_hbond_angle_DHA
_geom_hbond_site_symmetry_A
N2 H1 O2 0.68(5) 2.15(5) 2.832(4) 176(5) 1_545
N1 H1E O4A 0.90 1.94 2.814(6) 163.3 2_566
N1 H1E O3B 0.90 1.87 2.772(6) 177.2 2_566
N1 H1D O4A 0.90 1.94 2.814(6) 163.3 1_566
N1 H1D O3B 0.90 1.87 2.772(6) 177.2 1_566
